data_9017039
loop_
_publ_author_name
'Plasil, J.'
'Palatinus, L.'
'Rohlicek, J.'
'Houdkovaq, L.'
'Klementova, M.'
'Golias, V.'
'Skacha, P.'

_publ_section_title
;
 Crystal structure of lead uranyl carbonate mineral widenmannite:
 Precession electron-diffraction and synchrotron powder-diffraction study
 Note: data collected by electron diffraction
;
_journal_name_full 'American Mineralogist'
_journal_page_first 276
_journal_page_last 282
_journal_volume 99
_journal_year 2014
_chemical_compound_source 'Brezove Hory deposit, Pribram ore district, Czech Republic'
_chemical_formula_sum 'C H O4.824 Pb0.824 U0.5'
_chemical_name_mineral Widenmannite
_space_group_IT_number 59
_space_group_name_Hall 'P 2 2ab -1ab'
_space_group_name_H-M_alt 'P m m n :1'
_symmetry_space_group_name_H-M 'P m m n :1'
_cell_angle_alpha 90
_cell_angle_beta 90
_cell_angle_gamma 90
_cell_length_a 4.9770
_cell_length_b 9.3869
_cell_length_c 8.9597
_cell_formula_units_Z 4
_cell_volume 418.585
_database_code_amcsd 0020040
_exptl_crystal_density_diffrn 6.029
_cod_data_source_file inputs/fixed/downloads/05/05670.cif
_cod_data_source_block 05670
_cod_original_sg_symbol_H-M 'P m m n'
_cod_original_formula_sum 'Pb.824 U.5 C O4.824 H'
_cod_database_code 9017039

loop_
_space_group_symop_operation_xyz
x,y,z
x,-y,z
1/2-x,1/2+y,-z
-x,y,z
1/2+x,1/2-y,-z
1/2+x,1/2+y,-z
-x,-y,z
1/2-x,1/2-y,-z

loop_
_atom_site_aniso_label
_atom_site_aniso_U_11
_atom_site_aniso_U_22
_atom_site_aniso_U_33
_atom_site_aniso_U_12
_atom_site_aniso_U_13
_atom_site_aniso_U_23
Pb1 0.17800 0.16900 0.07300 0.00000 0.00000 0.00000
U1 0.01220 0.11300 0.01420 0.00000 0.00000 0.00000

loop_
_atom_site_label
_atom_site_fract_x
_atom_site_fract_y
_atom_site_fract_z
_atom_site_occupancy
_atom_site_U_iso_or_equiv
Pb1 0.50000 0.73430 0.17580 0.82400 0.14000
U1 0.50000 0.50000 0.57860 0.82400 0.04600
U2 0.50000 0.00000 0.92300 0.17600 0.08000
C1 1.00000 0.50000 0.41610 1.00000 0.09400
C2 0.50000 0.50000 0.89570 1.00000 0.03800
O1 1.00000 0.50000 0.56100 1.00000 0.06800
O2 0.77500 0.50000 0.34410 1.00000 0.05800
O3 0.50000 0.68300 0.58500 0.82400 0.03300
O4 0.27800 0.50000 0.82440 1.00000 0.07400
O5 0.50000 0.50000 0.03800 1.00000 0.05900
O6 0.50000 0.80600 -0.06600 1.00000 0.09300
H1 0.50000 0.88729 -0.09912 1.00000 0.11160

loop_
_cod_related_entry_id
_cod_related_entry_database
_cod_related_entry_code
1 AMCSD 0020040
